data_6000767
loop_
_publ_author_name
'Gobichon, A. E.'
'Auffredic, J. P.'
'Louer, D.'

_publ_section_title
;
 A temperature-dependent powder diffraction study of chromium lanthanum
 nitrate, LaCr(NO3)(6).12H(2)O
;
_journal_name_full 'Powder Diffraction'
_journal_page_first 23
_journal_page_last 25
_journal_paper_doi 10.1017/S0885715600010782
_journal_volume 15
_journal_year 2000
_chemical_formula_sum 'Cr H24 La N6 O30'
_space_group_name_H-M_alt 'R -3'
_cell_angle_alpha 90.000
_cell_angle_beta 90.000
_cell_angle_gamma 120.000
_cell_length_a 10.9564
_cell_length_b 10.9564
_cell_length_c 16.8350
_cell_volume 1750.17
_cod_database_code 6000767

loop_
_atom_site_label
_atom_site_fract_x
_atom_site_fract_y
_atom_site_fract_z
? ? ? ?
